data_7220887
loop_
_publ_author_name
'Chatterjee, Tanmay'
'Mandal, Mrinal'
'Gude, Venkatesh'
'Bag, Partha Pratim'
'Mandal, Prasun K.'

_publ_section_title
;
 Strong electron donation induced differential nonradiative decay pathways
 for para and meta GFP chromophore analogues.
;
_journal_issue 32
_journal_name_full 'Physical chemistry chemical physics : PCCP'
_journal_page_first 20515
_journal_page_last 20521
_journal_paper_doi 10.1039/c5cp03086b
_journal_volume 17
_journal_year 2015
_chemical_formula_moiety 'C16 H20 N2 O3'
_chemical_formula_sum 'C16 H20 N2 O3'
_chemical_formula_weight 288.34
_chemical_name_systematic
; 
 ? 
;
_space_group_IT_number 14
_symmetry_cell_setting monoclinic
_symmetry_space_group_name_Hall '-P 2yn'
_symmetry_space_group_name_H-M 'P 1 21/n 1'
_atom_sites_solution_hydrogens geom
_atom_sites_solution_primary direct
_atom_sites_solution_secondary difmap
_audit_creation_method SHELXL-97
_audit_update_record
;
2014-05-06 deposited with the CCDC.
2015-06-24 downloaded from the CCDC.
;
_cell_angle_alpha 90.00
_cell_angle_beta 97.201(2)
_cell_angle_gamma 90.00
_cell_formula_units_Z 4
_cell_length_a 7.1834(5)
_cell_length_b 12.7135(8)
_cell_length_c 16.5140(11)
_cell_measurement_reflns_used 8718
_cell_measurement_temperature 100(2)
_cell_measurement_theta_max 31.94
_cell_measurement_theta_min 2.49
_cell_volume 1496.26(17)
_computing_cell_refinement 'Bruker SMART'
_computing_data_collection 'Bruker SMART'
_computing_data_reduction 'Bruker SAINT'
_computing_molecular_graphics 'Bruker SHELXTL'
_computing_publication_material 'Bruker SHELXTL'
_computing_structure_refinement 'SHELXL-97 (Sheldrick, 1997)'
_computing_structure_solution 'SHELXS-97 (Sheldrick, 1990)'
_diffrn_ambient_temperature 100(2)
_diffrn_measured_fraction_theta_full 0.999
_diffrn_measured_fraction_theta_max 0.999
_diffrn_measurement_device_type 'CCD area detector'
_diffrn_measurement_method 'phi and omega scans'
_diffrn_radiation_monochromator graphite
_diffrn_radiation_source 'fine-focus sealed tube'
_diffrn_radiation_type MoK\a
_diffrn_radiation_wavelength 0.71073
_diffrn_reflns_av_R_equivalents 0.0228
_diffrn_reflns_av_sigmaI/netI 0.0198
_diffrn_reflns_limit_h_max 9
_diffrn_reflns_limit_h_min -7
_diffrn_reflns_limit_k_max 14
_diffrn_reflns_limit_k_min -16
_diffrn_reflns_limit_l_max 20
_diffrn_reflns_limit_l_min -21
_diffrn_reflns_number 13767
_diffrn_reflns_theta_full 27.00
_diffrn_reflns_theta_max 27.00
_diffrn_reflns_theta_min 2.03
_diffrn_standards_decay_% 0
_diffrn_standards_interval_count 0
_diffrn_standards_interval_time 0
_diffrn_standards_number 0
_exptl_absorpt_coefficient_mu 0.089
_exptl_absorpt_correction_T_max 0.997
_exptl_absorpt_correction_T_min 0.982
_exptl_absorpt_correction_type multi-scan
_exptl_absorpt_process_details 'SADABS; BRUKER, 2008'
_exptl_crystal_colour Orange
_exptl_crystal_density_diffrn 1.280
_exptl_crystal_density_method 'not measured'
_exptl_crystal_description Block
_exptl_crystal_F_000 616
_exptl_crystal_size_max 0.2
_exptl_crystal_size_mid 0.0856
_exptl_crystal_size_min 0.0351
_refine_diff_density_max 0.237
_refine_diff_density_min -0.203
_refine_diff_density_rms 0.043
_refine_ls_extinction_method none
_refine_ls_goodness_of_fit_ref 0.754
_refine_ls_hydrogen_treatment mixed
_refine_ls_matrix_type full
_refine_ls_number_parameters 194
_refine_ls_number_reflns 3258
_refine_ls_number_restraints 0
_refine_ls_restrained_S_all 0.754
_refine_ls_R_factor_all 0.0405
_refine_ls_R_factor_gt 0.0346
_refine_ls_shift/su_max 0.000
_refine_ls_shift/su_mean 0.000
_refine_ls_structure_factor_coef Fsqd
_refine_ls_weighting_details 'calc w=1/[\s^2^(Fo^2^)+(0.1000P)^2^+0.8377P] where P=(Fo^2^+2Fc^2^)/3'
_refine_ls_weighting_scheme calc
_refine_ls_wR_factor_gt 0.1039
_refine_ls_wR_factor_ref 0.1154
_reflns_number_gt 2860
_reflns_number_total 3258
_reflns_threshold_expression >2sigma(I)
_cod_data_source_file c5cp03086b2.cif
_cod_data_source_block tc_1
_cod_depositor_comments
;
The following automatic conversions were performed:

'_symmetry_cell_setting' value 'Monoclinic' changed to 'monoclinic'
according to
/usr/data/users/saulius/crontab/automatic-downloads/rss-feeds/RSC/lib/dictionaries/cif_core.dic
dictionary named 'cif_core.dic' version 2.4.2 from 2011-04-26.

Automatic conversion script
Id: cif_fix_values 3271 2015-04-21 07:52:19Z andrius 

 Adding full bibliography for 7220885--7220888.cif.
;
_cod_original_sg_symbol_H-M P2(1)/n
_cod_database_code 7220887

loop_
_symmetry_equiv_pos_as_xyz
'x, y, z'
'-x+1/2, y+1/2, -z+1/2'
'-x, -y, -z'
'x-1/2, -y-1/2, z-1/2'

loop_
_atom_site_label
_atom_site_type_symbol
_atom_site_fract_x
_atom_site_fract_y
_atom_site_fract_z
_atom_site_U_iso_or_equiv
_atom_site_adp_type
_atom_site_occupancy
_atom_site_symmetry_multiplicity
_atom_site_calc_flag
_atom_site_refinement_flags
C5 C -0.09942(15) 0.28025(8) -0.01008(6) 0.0171(2) Uani 1 1 d .
C1 C 0.07170(15) 0.35916(8) 0.11114(6) 0.0172(2) Uani 1 1 d .
C2 C 0.22843(15) 0.29230(8) 0.10674(6) 0.0167(2) Uani 1 1 d .
C13 C 0.55182(15) 0.24432(8) 0.17472(6) 0.0171(2) Uani 1 1 d .
C6 C -0.08725(15) 0.35356(9) 0.05487(7) 0.0176(2) Uani 1 1 d .
H6 H -0.1875 0.3985 0.0597 0.021 Uiso 1 1 calc R
C3 C 0.21434(15) 0.22129(8) 0.04076(7) 0.0180(2) Uani 1 1 d .
H3 H 0.3148 0.1767 0.0357 0.022 Uiso 1 1 calc R
C4 C 0.05883(16) 0.21520(9) -0.01618(7) 0.0192(2) Uani 1 1 d .
H4 H 0.0569 0.1680 -0.0593 0.023 Uiso 1 1 calc R
C12 C 0.38955(15) 0.30091(8) 0.16645(6) 0.0172(2) Uani 1 1 d .
H12 H 0.3827 0.3529 0.2055 0.021 Uiso 1 1 calc R
C14 C 0.70194(15) 0.26170(9) 0.24136(7) 0.0201(2) Uani 1 1 d .
C7 C -0.42771(15) 0.33089(9) -0.05504(7) 0.0200(2) Uani 1 1 d .
H7A H -0.4393 0.3374 0.0026 0.024 Uiso 1 1 calc R
H7B H -0.5353 0.2916 -0.0804 0.024 Uiso 1 1 calc R
C15 C 0.76718(15) 0.13270(9) 0.15963(7) 0.0188(2) Uani 1 1 d .
C9 C -0.27149(16) 0.19761(10) -0.13242(7) 0.0237(3) Uani 1 1 d .
H9A H -0.1503 0.1914 -0.1521 0.028 Uiso 1 1 calc R
H9B H -0.3599 0.2244 -0.1768 0.028 Uiso 1 1 calc R
C16 C 0.88901(17) 0.04881(10) 0.13395(8) 0.0257(3) Uani 1 1 d .
H16A H 0.8318 0.0186 0.0836 0.039 Uiso 1 1 calc R
H16B H 0.9056 -0.0047 0.1753 0.039 Uiso 1 1 calc R
H16C H 1.0089 0.0779 0.1263 0.039 Uiso 1 1 calc R
C8 C -0.42976(17) 0.43982(9) -0.09272(8) 0.0266(3) Uani 1 1 d .
H8A H -0.3262 0.4800 -0.0664 0.040 Uiso 1 1 calc R
H8B H -0.5453 0.4745 -0.0856 0.040 Uiso 1 1 calc R
H8C H -0.4190 0.4339 -0.1499 0.040 Uiso 1 1 calc R
C11 C -0.04757(17) 0.50918(10) 0.17595(8) 0.0260(3) Uani 1 1 d .
H11A H -0.0623 0.5459 0.1248 0.039 Uiso 1 1 calc R
H11B H -0.0083 0.5577 0.2193 0.039 Uiso 1 1 calc R
H11C H -0.1650 0.4780 0.1848 0.039 Uiso 1 1 calc R
C10 C -0.33509(19) 0.08955(10) -0.10831(9) 0.0321(3) Uani 1 1 d .
H10A H -0.2454 0.0614 -0.0659 0.048 Uiso 1 1 calc R
H10B H -0.3449 0.0438 -0.1549 0.048 Uiso 1 1 calc R
H10C H -0.4552 0.0952 -0.0889 0.048 Uiso 1 1 calc R
N1 N -0.25670(13) 0.27260(8) -0.06468(6) 0.0193(2) Uani 1 1 d .
N2 N 0.60479(13) 0.16133(7) 0.12617(6) 0.0186(2) Uani 1 1 d .
O3 O 0.83826(11) 0.18683(6) 0.22936(5) 0.0212(2) Uani 1 1 d .
O2 O 0.72353(12) 0.32128(7) 0.29819(5) 0.0289(2) Uani 1 1 d .
O1 O 0.09050(11) 0.42876(6) 0.17447(5) 0.0221(2) Uani 1 1 d .

loop_
_atom_site_aniso_label
_atom_site_aniso_U_11
_atom_site_aniso_U_22
_atom_site_aniso_U_33
_atom_site_aniso_U_23
_atom_site_aniso_U_13
_atom_site_aniso_U_12
C5 0.0165(5) 0.0181(5) 0.0167(5) 0.0030(4) 0.0017(4) -0.0013(4)
C1 0.0183(5) 0.0171(5) 0.0166(5) -0.0004(4) 0.0032(4) 0.0000(4)
C2 0.0154(5) 0.0166(5) 0.0181(5) 0.0012(4) 0.0021(4) -0.0002(4)
C13 0.0170(5) 0.0163(5) 0.0180(5) 0.0009(4) 0.0012(4) -0.0017(4)
C6 0.0153(5) 0.0187(5) 0.0190(5) 0.0005(4) 0.0029(4) 0.0021(4)
C3 0.0167(5) 0.0164(5) 0.0211(5) 0.0005(4) 0.0038(4) 0.0012(4)
C4 0.0195(5) 0.0186(5) 0.0195(5) -0.0028(4) 0.0021(4) 0.0004(4)
C12 0.0189(5) 0.0166(5) 0.0162(5) 0.0005(4) 0.0030(4) -0.0004(4)
C14 0.0182(5) 0.0206(5) 0.0213(6) 0.0016(4) 0.0017(4) 0.0009(4)
C7 0.0145(5) 0.0243(6) 0.0207(5) -0.0001(4) 0.0003(4) 0.0006(4)
C15 0.0194(5) 0.0173(5) 0.0199(5) 0.0037(4) 0.0030(4) -0.0004(4)
C9 0.0217(5) 0.0289(6) 0.0188(5) -0.0053(5) -0.0037(4) 0.0035(4)
C16 0.0253(6) 0.0211(6) 0.0317(6) 0.0031(5) 0.0074(5) 0.0059(4)
C8 0.0268(6) 0.0237(6) 0.0281(6) 0.0020(5) -0.0018(5) 0.0045(4)
C11 0.0263(6) 0.0258(6) 0.0252(6) -0.0069(5) 0.0008(4) 0.0090(5)
C10 0.0319(7) 0.0258(6) 0.0359(7) -0.0080(5) -0.0058(5) 0.0017(5)
N1 0.0163(4) 0.0218(5) 0.0189(5) -0.0013(4) -0.0009(3) 0.0014(3)
N2 0.0191(5) 0.0161(4) 0.0207(5) 0.0008(3) 0.0028(3) 0.0013(3)
O3 0.0175(4) 0.0221(4) 0.0232(4) 0.0007(3) -0.0012(3) 0.0029(3)
O2 0.0258(4) 0.0321(5) 0.0267(5) -0.0079(4) -0.0051(3) 0.0040(3)
O1 0.0202(4) 0.0242(4) 0.0209(4) -0.0071(3) -0.0012(3) 0.0061(3)

loop_
_atom_type_symbol
_atom_type_description
_atom_type_scat_dispersion_real
_atom_type_scat_dispersion_imag
_atom_type_scat_source
C C 0.0033 0.0016 'International Tables Vol C Tables 4.2.6.8 and 6.1.1.4'
H H 0.0000 0.0000 'International Tables Vol C Tables 4.2.6.8 and 6.1.1.4'
N N 0.0061 0.0033 'International Tables Vol C Tables 4.2.6.8 and 6.1.1.4'
O O 0.0106 0.0060 'International Tables Vol C Tables 4.2.6.8 and 6.1.1.4'

loop_
_geom_angle_atom_site_label_1
_geom_angle_atom_site_label_2
_geom_angle_atom_site_label_3
_geom_angle
N1 C5 C6 121.17(10)
N1 C5 C4 121.22(10)
C6 C5 C4 117.61(10)
O1 C1 C6 122.93(10)
O1 C1 C2 115.14(9)
C6 C1 C2 121.93(10)
C3 C2 C1 116.27(10)
C3 C2 C12 123.84(10)
C1 C2 C12 119.88(10)
C12 C13 N2 128.94(10)
C12 C13 C14 122.58(10)
N2 C13 C14 108.46(9)
C1 C6 C5 120.75(10)
C4 C3 C2 122.73(10)
C3 C4 C5 120.67(10)
C13 C12 C2 129.67(10)
O2 C14 O3 121.09(10)
O2 C14 C13 134.14(11)
O3 C14 C13 104.77(9)
N1 C7 C8 112.55(9)
N2 C15 O3 116.07(10)
N2 C15 C16 128.55(11)
O3 C15 C16 115.38(10)
N1 C9 C10 112.63(10)
C5 N1 C7 122.19(9)
C5 N1 C9 121.93(9)
C7 N1 C9 115.62(9)
C15 N2 C13 105.34(9)
C15 O3 C14 105.36(8)
C1 O1 C11 118.42(9)

loop_
_geom_bond_atom_site_label_1
_geom_bond_atom_site_label_2
_geom_bond_distance
C5 N1 1.3577(14)
C5 C6 1.4154(15)
C5 C4 1.4195(15)
C1 O1 1.3637(13)
C1 C6 1.3807(15)
C1 C2 1.4198(15)
C2 C3 1.4088(15)
C2 C12 1.4275(15)
C13 C12 1.3621(15)
C13 N2 1.4061(14)
C13 C14 1.4579(15)
C3 C4 1.3692(15)
C14 O2 1.2008(14)
C14 O3 1.3975(13)
C7 N1 1.4603(14)
C7 C8 1.5175(16)
C15 N2 1.2794(14)
C15 O3 1.3831(14)
C15 C16 1.4752(16)
C9 N1 1.4636(14)
C9 C10 1.5166(18)
C11 O1 1.4268(13)
